data_4301547
loop_
_publ_author_name
'Hyungphil Chun'
'Heejin Jung'
'Jinwoo Seo'

_publ_contact_author
;
 Prof. Dr. Hyungphil Chun
 Department of Applied Chemistry
 College of Science and Technology
 Hanyang University
 1271 Sa-3 dong, Ansan 426-791
 Republic of Korea
;
_publ_contact_author_email hchun@hanyang.ac.kr
_publ_section_title
;
Isoreticular Metal-Organic Polyhedral Networks Based on 5-Connecting
Paddlewheel Motifs
;
_journal_name_full 'Inorganic Chemistry'
_journal_page_first 2043
_journal_page_last 2047
_journal_paper_doi 10.1021/ic801784j
_journal_volume 48
_journal_year 2009
_chemical_formula_moiety '[Zn4(ip)4(dabco)(OH2)2]'
_chemical_formula_sum 'C38 H32 N2 O18 Zn4'
_chemical_formula_weight 1066.14
_chemical_name_systematic
; 
 ? 
;
_space_group_IT_number 225
_symmetry_cell_setting cubic
_symmetry_space_group_name_Hall '-F 4 2 3'
_symmetry_space_group_name_H-M 'F m -3 m'
_atom_sites_solution_hydrogens geom
_atom_sites_solution_primary direct
_atom_sites_solution_secondary difmap
_audit_creation_method SHELXL-97
_cell_angle_alpha 90.00
_cell_angle_beta 90.00
_cell_angle_gamma 90.00
_cell_formula_units_Z 24
_cell_length_a 39.931(4)
_cell_length_b 39.931(4)
_cell_length_c 39.931(4)
_cell_measurement_temperature 173(2)
_cell_volume 63669(11)
_computing_cell_refinement 'Bruker SAINT'
_computing_data_collection 'Bruker SMART'
_computing_data_reduction 'Bruker SAINT'
_computing_molecular_graphics 'Materials Studio 4.1'
_computing_publication_material WORD
_computing_structure_refinement 'SHELXL-97 (Sheldrick, 1997)'
_computing_structure_solution 'SHELXS-97 (Sheldrick, 1990)'
_diffrn_ambient_temperature 173(2)
_diffrn_measured_fraction_theta_full 0.999
_diffrn_measured_fraction_theta_max 0.999
_diffrn_measurement_device_type 'SMART CCD'
_diffrn_measurement_method 'omega scan'
_diffrn_radiation_monochromator graphite
_diffrn_radiation_source 'fine-focus sealed tube'
_diffrn_radiation_type MoK\a
_diffrn_radiation_wavelength 0.71073
_diffrn_reflns_av_R_equivalents 0.0641
_diffrn_reflns_av_sigmaI/netI 0.0201
_diffrn_reflns_limit_h_max 46
_diffrn_reflns_limit_h_min -26
_diffrn_reflns_limit_k_max 46
_diffrn_reflns_limit_k_min -46
_diffrn_reflns_limit_l_max 46
_diffrn_reflns_limit_l_min -45
_diffrn_reflns_number 77863
_diffrn_reflns_theta_full 24.72
_diffrn_reflns_theta_max 24.72
_diffrn_reflns_theta_min 1.02
_exptl_absorpt_coefficient_mu 0.924
_exptl_absorpt_correction_T_max 0.6070
_exptl_absorpt_correction_T_min 0.6070
_exptl_absorpt_correction_type multi-scan
_exptl_absorpt_process_details 'Bruker SADABS'
_exptl_crystal_colour colorless
_exptl_crystal_density_diffrn 0.667
_exptl_crystal_density_method 'not measured'
_exptl_crystal_description 'cut tetrahedral'
_exptl_crystal_F_000 12912
_exptl_crystal_size_max 0.60
_exptl_crystal_size_mid 0.60
_exptl_crystal_size_min 0.60
_platon_squeeze_details ' ?'
_refine_diff_density_max 0.845
_refine_diff_density_min -0.627
_refine_diff_density_rms 0.073
_refine_ls_extinction_method none
_refine_ls_goodness_of_fit_ref 1.087
_refine_ls_hydrogen_treatment mixed
_refine_ls_matrix_type full
_refine_ls_number_parameters 103
_refine_ls_number_reflns 2695
_refine_ls_number_restraints 78
_refine_ls_restrained_S_all 1.074
_refine_ls_R_factor_all 0.0713
_refine_ls_R_factor_gt 0.0618
_refine_ls_shift/su_max 0.000
_refine_ls_shift/su_mean 0.000
_refine_ls_structure_factor_coef Fsqd
_refine_ls_weighting_details 'calc w=1/[\s^2^(Fo^2^)+(0.1036P)^2^+147.8922P] where P=(Fo^2^+2Fc^2^)/3'
_refine_ls_weighting_scheme calc
_refine_ls_wR_factor_gt 0.1560
_refine_ls_wR_factor_ref 0.1636
_reflns_number_gt 2379
_reflns_number_total 2695
_reflns_threshold_expression >2sigma(I)
_cod_data_source_file ic801784j_si_002_2.cif
_cod_data_source_block ZID
_cod_depositor_comments
;
The following automatic conversions were performed:
'_symmetry_cell_setting' value 'Cubic' changed to 'cubic' according to
'/home/saulius/struct/CIF-dictionaries/cif_core.dic' dictionary named
'cif_core.dic' version 2.4.1 from 2010-06-29.

Automatic conversion script
Id: cif_fix_enum 1527 2010-12-29 10:47:43Z saulius 
;
_cod_original_cell_volume 63671(10)
_cod_database_code 4301547

loop_
_symmetry_equiv_pos_as_xyz
'x, y, z'
'-x, -y, z'
'-x, y, -z'
'x, -y, -z'
'z, x, y'
'z, -x, -y'
'-z, -x, y'
'-z, x, -y'
'y, z, x'
'-y, z, -x'
'y, -z, -x'
'-y, -z, x'
'y, x, -z'
'-y, -x, -z'
'y, -x, z'
'-y, x, z'
'x, z, -y'
'-x, z, y'
'-x, -z, -y'
'x, -z, y'
'z, y, -x'
'z, -y, x'
'-z, y, x'
'-z, -y, -x'
'x, y+1/2, z+1/2'
'-x, -y+1/2, z+1/2'
'-x, y+1/2, -z+1/2'
'x, -y+1/2, -z+1/2'
'z, x+1/2, y+1/2'
'z, -x+1/2, -y+1/2'
'-z, -x+1/2, y+1/2'
'-z, x+1/2, -y+1/2'
'y, z+1/2, x+1/2'
'-y, z+1/2, -x+1/2'
'y, -z+1/2, -x+1/2'
'-y, -z+1/2, x+1/2'
'y, x+1/2, -z+1/2'
'-y, -x+1/2, -z+1/2'
'y, -x+1/2, z+1/2'
'-y, x+1/2, z+1/2'
'x, z+1/2, -y+1/2'
'-x, z+1/2, y+1/2'
'-x, -z+1/2, -y+1/2'
'x, -z+1/2, y+1/2'
'z, y+1/2, -x+1/2'
'z, -y+1/2, x+1/2'
'-z, y+1/2, x+1/2'
'-z, -y+1/2, -x+1/2'
'x+1/2, y, z+1/2'
'-x+1/2, -y, z+1/2'
'-x+1/2, y, -z+1/2'
'x+1/2, -y, -z+1/2'
'z+1/2, x, y+1/2'
'z+1/2, -x, -y+1/2'
'-z+1/2, -x, y+1/2'
'-z+1/2, x, -y+1/2'
'y+1/2, z, x+1/2'
'-y+1/2, z, -x+1/2'
'y+1/2, -z, -x+1/2'
'-y+1/2, -z, x+1/2'
'y+1/2, x, -z+1/2'
'-y+1/2, -x, -z+1/2'
'y+1/2, -x, z+1/2'
'-y+1/2, x, z+1/2'
'x+1/2, z, -y+1/2'
'-x+1/2, z, y+1/2'
'-x+1/2, -z, -y+1/2'
'x+1/2, -z, y+1/2'
'z+1/2, y, -x+1/2'
'z+1/2, -y, x+1/2'
'-z+1/2, y, x+1/2'
'-z+1/2, -y, -x+1/2'
'x+1/2, y+1/2, z'
'-x+1/2, -y+1/2, z'
'-x+1/2, y+1/2, -z'
'x+1/2, -y+1/2, -z'
'z+1/2, x+1/2, y'
'z+1/2, -x+1/2, -y'
'-z+1/2, -x+1/2, y'
'-z+1/2, x+1/2, -y'
'y+1/2, z+1/2, x'
'-y+1/2, z+1/2, -x'
'y+1/2, -z+1/2, -x'
'-y+1/2, -z+1/2, x'
'y+1/2, x+1/2, -z'
'-y+1/2, -x+1/2, -z'
'y+1/2, -x+1/2, z'
'-y+1/2, x+1/2, z'
'x+1/2, z+1/2, -y'
'-x+1/2, z+1/2, y'
'-x+1/2, -z+1/2, -y'
'x+1/2, -z+1/2, y'
'z+1/2, y+1/2, -x'
'z+1/2, -y+1/2, x'
'-z+1/2, y+1/2, x'
'-z+1/2, -y+1/2, -x'
'-x, -y, -z'
'x, y, -z'
'x, -y, z'
'-x, y, z'
'-z, -x, -y'
'-z, x, y'
'z, x, -y'
'z, -x, y'
'-y, -z, -x'
'y, -z, x'
'-y, z, x'
'y, z, -x'
'-y, -x, z'
'y, x, z'
'-y, x, -z'
'y, -x, -z'
'-x, -z, y'
'x, -z, -y'
'x, z, y'
'-x, z, -y'
'-z, -y, x'
'-z, y, -x'
'z, -y, -x'
'z, y, x'
'-x, -y+1/2, -z+1/2'
'x, y+1/2, -z+1/2'
'x, -y+1/2, z+1/2'
'-x, y+1/2, z+1/2'
'-z, -x+1/2, -y+1/2'
'-z, x+1/2, y+1/2'
'z, x+1/2, -y+1/2'
'z, -x+1/2, y+1/2'
'-y, -z+1/2, -x+1/2'
'y, -z+1/2, x+1/2'
'-y, z+1/2, x+1/2'
'y, z+1/2, -x+1/2'
'-y, -x+1/2, z+1/2'
'y, x+1/2, z+1/2'
'-y, x+1/2, -z+1/2'
'y, -x+1/2, -z+1/2'
'-x, -z+1/2, y+1/2'
'x, -z+1/2, -y+1/2'
'x, z+1/2, y+1/2'
'-x, z+1/2, -y+1/2'
'-z, -y+1/2, x+1/2'
'-z, y+1/2, -x+1/2'
'z, -y+1/2, -x+1/2'
'z, y+1/2, x+1/2'
'-x+1/2, -y, -z+1/2'
'x+1/2, y, -z+1/2'
'x+1/2, -y, z+1/2'
'-x+1/2, y, z+1/2'
'-z+1/2, -x, -y+1/2'
'-z+1/2, x, y+1/2'
'z+1/2, x, -y+1/2'
'z+1/2, -x, y+1/2'
'-y+1/2, -z, -x+1/2'
'y+1/2, -z, x+1/2'
'-y+1/2, z, x+1/2'
'y+1/2, z, -x+1/2'
'-y+1/2, -x, z+1/2'
'y+1/2, x, z+1/2'
'-y+1/2, x, -z+1/2'
'y+1/2, -x, -z+1/2'
'-x+1/2, -z, y+1/2'
'x+1/2, -z, -y+1/2'
'x+1/2, z, y+1/2'
'-x+1/2, z, -y+1/2'
'-z+1/2, -y, x+1/2'
'-z+1/2, y, -x+1/2'
'z+1/2, -y, -x+1/2'
'z+1/2, y, x+1/2'
'-x+1/2, -y+1/2, -z'
'x+1/2, y+1/2, -z'
'x+1/2, -y+1/2, z'
'-x+1/2, y+1/2, z'
'-z+1/2, -x+1/2, -y'
'-z+1/2, x+1/2, y'
'z+1/2, x+1/2, -y'
'z+1/2, -x+1/2, y'
'-y+1/2, -z+1/2, -x'
'y+1/2, -z+1/2, x'
'-y+1/2, z+1/2, x'
'y+1/2, z+1/2, -x'
'-y+1/2, -x+1/2, z'
'y+1/2, x+1/2, z'
'-y+1/2, x+1/2, -z'
'y+1/2, -x+1/2, -z'
'-x+1/2, -z+1/2, y'
'x+1/2, -z+1/2, -y'
'x+1/2, z+1/2, y'
'-x+1/2, z+1/2, -y'
'-z+1/2, -y+1/2, x'
'-z+1/2, y+1/2, -x'
'z+1/2, -y+1/2, -x'
'z+1/2, y+1/2, x'

loop_
_atom_site_label
_atom_site_type_symbol
_atom_site_fract_x
_atom_site_fract_y
_atom_site_fract_z
_atom_site_U_iso_or_equiv
_atom_site_adp_type
_atom_site_occupancy
_atom_site_symmetry_multiplicity
_atom_site_calc_flag
_atom_site_refinement_flags
_atom_site_disorder_assembly
_atom_site_disorder_group
Zn1 Zn -0.139214(11) 0.139214(11) 0.5000 0.0440(3) Uani 1 4 d S . .
Zn2 Zn -0.191255(10) 0.191255(10) 0.5000 0.0433(3) Uani 1 4 d S . .
N1 N -0.22759(7) 0.22759(7) 0.5000 0.0315(10) Uani 1 4 d S . .
O1 O -0.17075(7) 0.12111(6) 0.53547(6) 0.0633(7) Uani 1 1 d . . .
O2 O -0.20972(9) 0.16066(8) 0.46478(9) 0.1061(13) Uani 1 1 d . . .
C1 C -0.19718(11) 0.13442(9) 0.54643(10) 0.0652(10) Uani 1 1 d . . .
C2 C -0.21431(12) 0.11715(10) 0.57456(11) 0.0768(13) Uani 1 1 d . . .
C3 C -0.19979(14) 0.09005(10) 0.59005(10) 0.0606(13) Uani 1 2 d S . .
H3 H -0.1791 0.0818 0.5818 0.073 Uiso 1 2 calc SR . .
C4A C -0.2414(5) 0.1323(5) 0.5916(5) 0.091(6) Uani 0.50 1 d PU . 1
H4A H -0.2507 0.1522 0.5824 0.109 Uiso 0.50 1 calc PR . 1
C5A C -0.2548(6) 0.1201(4) 0.6201(4) 0.098(6) Uani 0.50 2 d SPU . 1
H5A H -0.2728 0.1311 0.6311 0.117 Uiso 0.50 2 calc SPR . 1
C4B C -0.2497(7) 0.1237(7) 0.5806(6) 0.112(8) Uani 0.50 1 d PU . 2
H4B H -0.2619 0.1391 0.5674 0.135 Uiso 0.50 1 calc PR . 2
C5B C -0.2644(7) 0.1064(4) 0.6064(4) 0.116(8) Uani 0.50 2 d SPU . 2
H5B H -0.2865 0.1127 0.6127 0.139 Uiso 0.50 2 calc SPR . 2
C1N C -0.2242(2) 0.2480(2) 0.47008(19) 0.088(3) Uani 0.50 1 d PU . .
H1N1 H -0.2266 0.2337 0.4499 0.105 Uiso 0.50 1 calc PR . .
H1N2 H -0.2018 0.2585 0.4696 0.105 Uiso 0.50 1 calc PR . .
C2N C -0.2129(2) 0.2622(2) 0.5000 0.091(4) Uani 0.50 2 d SPU . .
H2N1 H -0.1986 0.2650 0.5200 0.109 Uiso 0.25 1 calc PR . .
H2N2 H -0.1986 0.2650 0.4800 0.109 Uiso 0.25 1 calc PR . .
O1W O -0.1024(2) 0.1024(2) 0.5000 0.170(4) Uani 1 4 d SR . .

loop_
_atom_site_aniso_label
_atom_site_aniso_U_11
_atom_site_aniso_U_22
_atom_site_aniso_U_33
_atom_site_aniso_U_23
_atom_site_aniso_U_13
_atom_site_aniso_U_12
Zn1 0.0472(3) 0.0472(3) 0.0375(4) 0.000 0.000 0.0275(3)
Zn2 0.0437(3) 0.0437(3) 0.0425(4) 0.000 0.000 0.0259(3)
N1 0.0322(14) 0.0322(14) 0.030(2) 0.000 0.000 0.0178(19)
O1 0.0794(17) 0.0555(15) 0.0550(14) 0.0217(11) 0.0104(12) 0.0199(13)
O2 0.123(3) 0.076(2) 0.119(3) -0.0644(19) -0.043(2) 0.0527(19)
C1 0.081(3) 0.057(2) 0.058(2) 0.0209(17) 0.0020(19) 0.0298(19)
C2 0.088(3) 0.066(2) 0.076(3) 0.032(2) 0.021(2) 0.031(2)
C3 0.076(3) 0.0529(18) 0.0529(18) 0.013(2) 0.0142(19) 0.0142(19)
C4A 0.092(10) 0.097(10) 0.086(12) 0.044(8) 0.039(8) 0.062(9)
C5A 0.099(13) 0.097(8) 0.097(8) 0.028(10) 0.041(9) 0.041(9)
C4B 0.130(15) 0.127(14) 0.080(12) 0.043(10) 0.019(9) 0.042(11)
C5B 0.111(15) 0.118(10) 0.118(10) 0.027(12) 0.052(10) 0.052(10)
C1N 0.098(6) 0.079(5) 0.086(5) 0.044(4) 0.032(4) 0.080(5)
C2N 0.052(6) 0.048(6) 0.173(15) 0.000 0.000 0.016(5)
O1W 0.139(5) 0.139(5) 0.233(12) 0.000 0.000 0.051(7)

loop_
_atom_type_symbol
_atom_type_description
_atom_type_scat_dispersion_real
_atom_type_scat_dispersion_imag
_atom_type_scat_source
C C 0.0033 0.0016 'International Tables Vol C Tables 4.2.6.8 and 6.1.1.4'
H H 0.0000 0.0000 'International Tables Vol C Tables 4.2.6.8 and 6.1.1.4'
N N 0.0061 0.0033 'International Tables Vol C Tables 4.2.6.8 and 6.1.1.4'
O O 0.0106 0.0060 'International Tables Vol C Tables 4.2.6.8 and 6.1.1.4'
Zn Zn 0.2839 1.4301 'International Tables Vol C Tables 4.2.6.8 and 6.1.1.4'

loop_
_geom_angle_atom_site_label_1
_geom_angle_atom_site_label_2
_geom_angle_atom_site_label_3
_geom_angle
_geom_angle_site_symmetry_1
_geom_angle_site_symmetry_3
_geom_angle_publ_flag
O1 Zn1 O1 87.41(15) 109 . ?
O1 Zn1 O1 88.59(15) 109 14_556 ?
O1 Zn1 O1 158.45(13) . 14_556 ?
O1 Zn1 O1 158.44(13) 109 98_556 ?
O1 Zn1 O1 88.59(15) . 98_556 ?
O1 Zn1 O1 87.40(15) 14_556 98_556 ?
O1 Zn1 O1W 100.8(2) 109 . ?
O1 Zn1 O1W 100.8(2) . . ?
O1 Zn1 O1W 100.8(2) 14_556 . ?
O1 Zn1 O1W 100.8(2) 98_556 . ?
O1 Zn1 Zn2 79.22(7) 109 . ?
O1 Zn1 Zn2 79.22(7) . . ?
O1 Zn1 Zn2 79.22(7) 14_556 . ?
O1 Zn1 Zn2 79.22(7) 98_556 . ?
O1W Zn1 Zn2 180.0(3) . . ?
O2 Zn2 O2 87.5(2) . 109 ?
O2 Zn2 O2 89.2(2) . 98_556 ?
O2 Zn2 O2 160.32(17) 109 98_556 ?
O2 Zn2 O2 160.32(17) . 14_556 ?
O2 Zn2 O2 89.2(2) 109 14_556 ?
O2 Zn2 O2 87.5(2) 98_556 14_556 ?
O2 Zn2 N1 99.84(9) . . ?
O2 Zn2 N1 99.84(9) 109 . ?
O2 Zn2 N1 99.84(9) 98_556 . ?
O2 Zn2 N1 99.84(9) 14_556 . ?
O2 Zn2 Zn1 80.16(9) . . ?
O2 Zn2 Zn1 80.16(9) 109 . ?
O2 Zn2 Zn1 80.16(9) 98_556 . ?
O2 Zn2 Zn1 80.16(9) 14_556 . ?
N1 Zn2 Zn1 180.00(3) . . ?
C1N N1 C1N 141.4(5) 98_556 109 ?
C1N N1 C1N 110.8(8) 98_556 . ?
C1N N1 C1N 55.0(9) 109 . ?
C1N N1 C1N 55.0(9) 98_556 14_556 ?
C1N N1 C1N 110.8(8) 109 14_556 ?
C1N N1 C1N 141.4(5) . 14_556 ?
C1N N1 C2N 56.5(4) 98_556 . ?
C1N N1 C2N 107.7(4) 109 . ?
C1N N1 C2N 56.5(4) . . ?
C1N N1 C2N 107.7(4) 14_556 . ?
C1N N1 C2N 107.7(4) 98_556 109 ?
C1N N1 C2N 56.5(4) 109 109 ?
C1N N1 C2N 107.7(4) . 109 ?
C1N N1 C2N 56.5(4) 14_556 109 ?
C2N N1 C2N 136.0(7) . 109 ?
C1N N1 Zn2 109.3(3) 98_556 . ?
C1N N1 Zn2 109.3(3) 109 . ?
C1N N1 Zn2 109.3(3) . . ?
C1N N1 Zn2 109.3(3) 14_556 . ?
C2N N1 Zn2 112.0(3) . . ?
C2N N1 Zn2 112.0(3) 109 . ?
C1 O1 Zn1 127.8(2) . . ?
C1 O2 Zn2 128.2(3) 98_556 . ?
O2 C1 O1 124.6(4) 98_556 . ?
O2 C1 C2 118.5(3) 98_556 . ?
O1 C1 C2 116.9(3) . . ?
C3 C2 C4A 116.4(9) . . ?
C3 C2 C4B 118.3(11) . . ?
C4A C2 C4B 26.0(14) . . ?
C3 C2 C1 120.8(4) . . ?
C4A C2 C1 121.1(9) . . ?
C4B C2 C1 119.4(11) . . ?
C2 C3 C2 122.0(5) 139_545 . ?
C5A C4A C2 123.5(15) . . ?
C4A C5A C4A 117(2) . 139_545 ?
C5B C4B C2 117(2) . . ?
C4B C5B C4B 125(3) 139_545 . ?
N1 C1N C1N 109.3(3) . 182_455 ?
C2N C2N N1 112.0(3) 85_456 . ?

loop_
_geom_bond_atom_site_label_1
_geom_bond_atom_site_label_2
_geom_bond_distance
_geom_bond_site_symmetry_2
_geom_bond_publ_flag
Zn1 O1 2.028(2) 109 ?
Zn1 O1 2.028(2) . ?
Zn1 O1 2.028(2) 14_556 ?
Zn1 O1 2.029(2) 98_556 ?
Zn1 O1W 2.077(7) . ?
Zn1 Zn2 2.9388(9) . ?
Zn2 O2 2.004(3) . ?
Zn2 O2 2.004(3) 109 ?
Zn2 O2 2.004(3) 98_556 ?
Zn2 O2 2.004(3) 14_556 ?
Zn2 N1 2.052(4) . ?
N1 C1N 1.452(7) 98_556 ?
N1 C1N 1.452(7) 109 ?
N1 C1N 1.452(7) . ?
N1 C1N 1.452(7) 14_556 ?
N1 C2N 1.502(11) . ?
N1 C2N 1.502(11) 109 ?
O1 C1 1.260(4) . ?
O2 C1 1.245(4) 98_556 ?
C1 O2 1.245(4) 98_556 ?
C1 C2 1.485(6) . ?
C2 C3 1.375(4) . ?
C2 C4A 1.414(19) . ?
C2 C4B 1.46(3) . ?
C3 C2 1.375(4) 139_545 ?
C4A C5A 1.35(2) . ?
C5A C4A 1.35(2) 139_545 ?
C4B C5B 1.37(3) . ?
C5B C4B 1.37(3) 139_545 ?
C1N C1N 1.572(10) 182_455 ?
C2N C2N 1.405(14) 85_456 ?

loop_
_platon_squeeze_void_nr
_platon_squeeze_void_average_x
_platon_squeeze_void_average_y
_platon_squeeze_void_average_z
_platon_squeeze_void_volume
_platon_squeeze_void_count_electrons
1 -0.005 -0.011 -0.005 42516.5 11117.6
